data_7202341
loop_
_publ_author_name
'Chandran, Sreekanth K.'
'Thakuria, Ranjit'
'Nangia, Ashwini'

_publ_section_title
;
 Silver(I) complexes of N-4-halophenyl-N&#x2032;-4-pyridyl ureas.
 Isostructurality, urea&#x22EF;nitrate hydrogen bonding, and
 Ag&#x22EF;halogen interaction
;
_journal_issue 12
_journal_name_full CrystEngComm
_journal_page_first 1891
_journal_paper_doi 10.1039/b810549a
_journal_volume 10
_journal_year 2008
_chemical_formula_moiety '(C48 H40 Ag2 I4 N12 O4), 2(C2 H3 N), 2(N O3)'
_chemical_formula_sum 'C26 H23 Ag I2 N8 O5'
_chemical_formula_weight 889.19
_chemical_name_systematic
;
?
;
_space_group_IT_number 2
_symmetry_cell_setting triclinic
_symmetry_space_group_name_Hall '-P 1'
_symmetry_space_group_name_H-M 'P -1'
_atom_sites_solution_hydrogens geom
_atom_sites_solution_primary direct
_atom_sites_solution_secondary difmap
_audit_creation_method SHELXL-97
_cell_angle_alpha 107.8060(10)
_cell_angle_beta 105.0930(10)
_cell_angle_gamma 106.9840(10)
_cell_formula_units_Z 4
_cell_length_a 13.2760(10)
_cell_length_b 15.0546(12)
_cell_length_c 17.5415(14)
_cell_measurement_reflns_used 6541
_cell_measurement_temperature 100(2)
_cell_measurement_theta_max 26.00
_cell_measurement_theta_min 2.22
_cell_volume 2947.6(4)
_computing_cell_refinement 'Bruker SMART'
_computing_data_collection 'Bruker SMART'
_computing_data_reduction 'Bruker SAINT'
_computing_molecular_graphics 'SHELXL-97 (Sheldrick, 1997)'
_computing_publication_material 'SHELXL-97 (Sheldrick, 1997)'
_computing_structure_refinement 'SHELXL-97 (Sheldrick, 1997)'
_computing_structure_solution 'SHELXS-97 (Sheldrick, 1990)'
_diffrn_ambient_temperature 100(2)
_diffrn_measured_fraction_theta_full 0.989
_diffrn_measured_fraction_theta_max 0.989
_diffrn_measurement_device_type 'CCD area detector'
_diffrn_measurement_method 'phi and omega scans'
_diffrn_radiation_monochromator graphite
_diffrn_radiation_source 'fine-focus sealed tube'
_diffrn_radiation_type MoK\a
_diffrn_radiation_wavelength 0.71073
_diffrn_reflns_av_R_equivalents 0.0364
_diffrn_reflns_av_sigmaI/netI 0.0449
_diffrn_reflns_limit_h_max 16
_diffrn_reflns_limit_h_min -16
_diffrn_reflns_limit_k_max 18
_diffrn_reflns_limit_k_min -18
_diffrn_reflns_limit_l_max 21
_diffrn_reflns_limit_l_min -21
_diffrn_reflns_number 30708
_diffrn_reflns_theta_full 26.04
_diffrn_reflns_theta_max 26.04
_diffrn_reflns_theta_min 1.55
_exptl_absorpt_coefficient_mu 2.830
_exptl_absorpt_correction_T_max 0.8053
_exptl_absorpt_correction_T_min 0.5046
_exptl_absorpt_correction_type multi-scan
_exptl_absorpt_process_details 'Bruker AXS SADABS program'
_exptl_crystal_colour colourless
_exptl_crystal_density_diffrn 2.004
_exptl_crystal_density_method 'not measured'
_exptl_crystal_description block
_exptl_crystal_F_000 1712
_exptl_crystal_size_max 0.28
_exptl_crystal_size_mid 0.15
_exptl_crystal_size_min 0.08
_refine_diff_density_max 1.247
_refine_diff_density_min -0.847
_refine_diff_density_rms 0.126
_refine_ls_extinction_method none
_refine_ls_goodness_of_fit_ref 1.013
_refine_ls_hydrogen_treatment mixed
_refine_ls_matrix_type full
_refine_ls_number_parameters 783
_refine_ls_number_reflns 11524
_refine_ls_number_restraints 0
_refine_ls_restrained_S_all 1.013
_refine_ls_R_factor_all 0.0560
_refine_ls_R_factor_gt 0.0379
_refine_ls_shift/su_max 0.002
_refine_ls_shift/su_mean 0.000
_refine_ls_structure_factor_coef Fsqd
_refine_ls_weighting_details 'calc w=1/[\s^2^(Fo^2^)+(0.0402P)^2^+0.0000P] where P=(Fo^2^+2Fc^2^)/3'
_refine_ls_weighting_scheme calc
_refine_ls_wR_factor_gt 0.0793
_refine_ls_wR_factor_ref 0.0863
_reflns_number_gt 8653
_reflns_number_total 11524
_reflns_threshold_expression >2sigma(I)
_cod_data_source_file B810549A.txt
_cod_data_source_block iodo
_cod_depositor_comments
;
The following automatic conversions were performed:
'_symmetry_cell_setting' value 'Triclinic' changed to 'triclinic'
according to '/home/saulius/struct/CIF-dictionaries/cif_core.dic'
dictionary named 'cif_core.dic' version 2.4.1 from 2010-06-29.

Automatic conversion script
Id: cif_fix_enum 1527 2010-12-29 10:47:43Z saulius 
;
_cod_original_sg_symbol_Hall '-P 1 '
_cod_original_sg_symbol_H-M 'P-1 '
_cod_database_code 7202341

loop_
_symmetry_equiv_pos_as_xyz
'x, y, z'
'-x, -y, -z'

loop_
_atom_site_label
_atom_site_type_symbol
_atom_site_fract_x
_atom_site_fract_y
_atom_site_fract_z
_atom_site_U_iso_or_equiv
_atom_site_adp_type
_atom_site_occupancy
_atom_site_symmetry_multiplicity
_atom_site_calc_flag
_atom_site_refinement_flags
_atom_site_disorder_assembly
_atom_site_disorder_group
Ag1 Ag 1.30123(3) 0.86748(3) 1.18852(2) 0.02219(9) Uani 1 1 d . . .
Ag2 Ag 0.66775(3) 0.62971(3) 0.27719(2) 0.02282(9) Uani 1 1 d . . .
C1 C 1.7406(4) 0.8522(3) 1.8939(3) 0.0202(10) Uani 1 1 d . . .
C2 C 1.6451(4) 0.8670(3) 1.9011(3) 0.0196(10) Uani 1 1 d . . .
H2A H 1.6294 0.8716 1.9517 0.024 Uiso 1 1 calc R . .
C3 C 1.5722(4) 0.8751(3) 1.8328(3) 0.0181(10) Uani 1 1 d . . .
H3 H 1.5062 0.8854 1.8367 0.022 Uiso 1 1 calc R . .
C4 C 1.5955(4) 0.8682(3) 1.7593(3) 0.0186(10) Uani 1 1 d . . .
C5 C 1.6919(4) 0.8536(4) 1.7529(3) 0.0256(11) Uani 1 1 d . . .
H5A H 1.7076 0.8491 1.7023 0.031 Uiso 1 1 calc R . .
C6 C 1.7653(4) 0.8454(4) 1.8205(3) 0.0262(11) Uani 1 1 d . . .
H6A H 1.8315 0.8353 1.8166 0.031 Uiso 1 1 calc R . .
C7 C 1.5128(4) 0.8627(3) 1.6125(3) 0.0197(10) Uani 1 1 d . . .
C8 C 1.3997(3) 0.8770(3) 1.4835(3) 0.0184(10) Uani 1 1 d . . .
C9 C 1.3270(4) 0.9217(3) 1.4545(3) 0.0247(11) Uani 1 1 d . . .
H9 H 1.2988 0.9573 1.4927 0.030 Uiso 1 1 calc R . .
C10 C 1.2969(4) 0.9140(3) 1.3716(3) 0.0241(11) Uani 1 1 d . . .
H10 H 1.2479 0.9451 1.3536 0.029 Uiso 1 1 calc R . .
C11 C 1.3994(4) 0.8192(3) 1.3406(3) 0.0229(10) Uani 1 1 d . . .
H11A H 1.4242 0.7824 1.3004 0.027 Uiso 1 1 calc R . .
C12 C 1.4338(4) 0.8227(3) 1.4230(3) 0.0203(10) Uani 1 1 d . . .
H12A H 1.4803 0.7885 1.4383 0.024 Uiso 1 1 calc R . .
C13 C 1.1705(4) 0.8827(3) 1.0275(3) 0.0230(11) Uani 1 1 d . . .
H13 H 1.1199 0.8836 1.0571 0.028 Uiso 1 1 calc R . .
C14 C 1.1369(4) 0.8851(3) 0.9471(3) 0.0212(10) Uani 1 1 d . . .
H14 H 1.0655 0.8875 0.9224 0.025 Uiso 1 1 calc R . .
C15 C 1.2106(4) 0.8839(3) 0.9031(3) 0.0195(10) Uani 1 1 d . . .
C16 C 1.3144(4) 0.8816(3) 0.9441(3) 0.0218(10) Uani 1 1 d . . .
H16 H 1.3675 0.8821 0.9167 0.026 Uiso 1 1 calc R . .
C17 C 1.3400(4) 0.8786(3) 1.0244(3) 0.0216(10) Uani 1 1 d . . .
H17 H 1.4107 0.8760 1.0507 0.026 Uiso 1 1 calc R . .
C18 C 1.0865(4) 0.8791(3) 0.7682(3) 0.0205(10) Uani 1 1 d . . .
C19 C 1.0088(4) 0.8832(3) 0.6246(3) 0.0198(10) Uani 1 1 d . . .
C20 C 0.9053(4) 0.8852(3) 0.6267(3) 0.0220(10) Uani 1 1 d . . .
H20 H 0.8896 0.8889 0.6772 0.026 Uiso 1 1 calc R . .
C21 C 0.8253(4) 0.8819(3) 0.5561(3) 0.0209(10) Uani 1 1 d . . .
H21 H 0.7553 0.8840 0.5584 0.025 Uiso 1 1 calc R . .
C22 C 0.8471(4) 0.8754(3) 0.4817(3) 0.0197(10) Uani 1 1 d . . .
C23 C 0.9498(4) 0.8736(3) 0.4782(3) 0.0208(10) Uani 1 1 d . . .
H23 H 0.9651 0.8700 0.4276 0.025 Uiso 1 1 calc R . .
C24 C 1.0298(4) 0.8772(3) 0.5493(3) 0.0189(10) Uani 1 1 d . . .
H24 H 1.0999 0.8755 0.5469 0.023 Uiso 1 1 calc R . .
C25 C 1.1305(4) 0.6236(3) 0.9824(3) 0.0175(9) Uani 1 1 d . . .
C26 C 1.0258(4) 0.6197(3) 0.9849(3) 0.0208(10) Uani 1 1 d . . .
H26 H 1.0080 0.6165 1.0333 0.025 Uiso 1 1 calc R . .
C27 C 0.9477(4) 0.6206(3) 0.9158(3) 0.0227(10) Uani 1 1 d . . .
H27 H 0.8753 0.6172 0.9163 0.027 Uiso 1 1 calc R . .
C28 C 0.9748(3) 0.6266(3) 0.8449(3) 0.0173(10) Uani 1 1 d . . .
C29 C 1.0798(4) 0.6289(3) 0.8438(3) 0.0202(10) Uani 1 1 d . . .
H29 H 1.0976 0.6310 0.7952 0.024 Uiso 1 1 calc R . .
C30 C 1.1585(4) 0.6281(3) 0.9126(3) 0.0205(10) Uani 1 1 d . . .
H30 H 1.2307 0.6306 0.9120 0.025 Uiso 1 1 calc R . .
C31 C 0.8962(4) 0.6328(3) 0.7024(3) 0.0216(10) Uani 1 1 d . . .
C32 C 0.7680(4) 0.6240(3) 0.5670(3) 0.0178(10) Uani 1 1 d . . .
C33 C 0.6642(4) 0.6288(3) 0.5272(3) 0.0220(10) Uani 1 1 d . . .
H33 H 0.6137 0.6331 0.5566 0.026 Uiso 1 1 calc R . .
C34 C 0.6364(4) 0.6274(3) 0.4459(3) 0.0229(10) Uani 1 1 d . . .
H34 H 0.5659 0.6307 0.4202 0.028 Uiso 1 1 calc R . .
C35 C 0.8023(4) 0.6169(3) 0.4387(3) 0.0210(10) Uani 1 1 d . . .
H35 H 0.8509 0.6124 0.4077 0.025 Uiso 1 1 calc R . .
C36 C 0.8373(4) 0.6184(3) 0.5203(3) 0.0185(10) Uani 1 1 d . . .
H36 H 0.9086 0.6157 0.5445 0.022 Uiso 1 1 calc R . .
C37 C 0.5733(4) 0.6835(3) 0.1267(3) 0.0223(10) Uani 1 1 d . . .
H37 H 0.5510 0.7220 0.1679 0.027 Uiso 1 1 calc R . .
C38 C 0.5423(4) 0.6837(3) 0.0460(3) 0.0196(10) Uani 1 1 d . . .
H38 H 0.4987 0.7206 0.0318 0.024 Uiso 1 1 calc R . .
C39 C 0.5757(3) 0.6290(3) -0.0151(3) 0.0178(10) Uani 1 1 d . . .
C40 C 0.6417(4) 0.5787(3) 0.0113(3) 0.0196(10) Uani 1 1 d . . .
H40 H 0.6685 0.5423 -0.0275 0.024 Uiso 1 1 calc R . .
C41 C 0.6681(4) 0.5820(3) 0.0936(3) 0.0216(10) Uani 1 1 d . . .
H41 H 0.7128 0.5469 0.1100 0.026 Uiso 1 1 calc R . .
C42 C 0.4651(4) 0.6446(3) -0.1439(3) 0.0177(10) Uani 1 1 d . . .
C43 C 0.3832(4) 0.6351(3) -0.2924(3) 0.0186(10) Uani 1 1 d . . .
C44 C 0.2860(4) 0.6508(4) -0.2882(3) 0.0253(11) Uani 1 1 d . . .
H44 H 0.2694 0.6570 -0.2377 0.030 Uiso 1 1 calc R . .
C45 C 0.2139(4) 0.6574(4) -0.3564(3) 0.0259(11) Uani 1 1 d . . .
H45 H 0.1482 0.6687 -0.3526 0.031 Uiso 1 1 calc R . .
C46 C 0.2363(4) 0.6478(3) -0.4304(3) 0.0221(10) Uani 1 1 d . . .
C47 C 0.3334(3) 0.6325(3) -0.4362(3) 0.0195(10) Uani 1 1 d . . .
H47 H 0.3494 0.6264 -0.4868 0.023 Uiso 1 1 calc R . .
C48 C 0.4058(4) 0.6264(3) -0.3672(3) 0.0197(10) Uani 1 1 d . . .
H48 H 0.4720 0.6162 -0.3707 0.024 Uiso 1 1 calc R . .
C49 C -0.0202(4) 0.6423(4) 0.2585(3) 0.0292(12) Uani 1 1 d . . .
C50 C 0.0742(4) 0.6373(4) 0.2326(3) 0.0325(12) Uani 1 1 d . . .
H50A H 0.1081 0.6983 0.2233 0.049 Uiso 1 1 calc R . .
H50B H 0.0462 0.5764 0.1787 0.049 Uiso 1 1 calc R . .
H50C H 0.1319 0.6339 0.2783 0.049 Uiso 1 1 calc R . .
C51 C 0.9881(4) 0.8503(4) 0.2010(3) 0.0313(12) Uani 1 1 d . . .
C52 C 0.8916(4) 0.8542(4) 0.2237(3) 0.0334(12) Uani 1 1 d . . .
H52A H 0.8576 0.7938 0.2336 0.050 Uiso 1 1 calc R . .
H52B H 0.8346 0.8559 0.1763 0.050 Uiso 1 1 calc R . .
H52C H 0.9172 0.9158 0.2766 0.050 Uiso 1 1 calc R . .
H1 H 1.479(4) 0.896(4) 1.705(3) 0.027 Uiso 1 1 d . . .
H2 H 1.404(4) 0.918(4) 1.600(3) 0.027 Uiso 1 1 d . . .
H5 H 1.237(4) 0.899(4) 0.803(3) 0.027 Uiso 1 1 d . . .
H6 H 1.159(4) 0.899(4) 0.694(3) 0.027 Uiso 1 1 d . . .
H7 H 0.830(4) 0.618(4) 0.783(3) 0.027 Uiso 1 1 d . . .
H8 H 0.743(4) 0.610(4) 0.669(3) 0.027 Uiso 1 1 d . . .
H11 H 0.569(4) 0.580(4) -0.136(3) 0.027 Uiso 1 1 d . . .
H12 H 0.502(4) 0.600(4) -0.244(3) 0.027 Uiso 1 1 d . . .
I1 I 1.85370(3) 0.84221(3) 1.99700(2) 0.02834(9) Uani 1 1 d . . .
I2 I 0.72394(2) 0.87059(2) 0.375568(18) 0.02165(8) Uani 1 1 d . . .
I3 I 1.25254(2) 0.62626(2) 1.089495(19) 0.02067(8) Uani 1 1 d . . .
I4 I 0.12261(3) 0.65168(3) -0.53565(2) 0.03019(9) Uani 1 1 d . . .
N1 N 1.5196(3) 0.8804(3) 1.6948(3) 0.0200(9) Uani 1 1 d . . .
N2 N 1.4307(3) 0.8887(3) 1.5690(2) 0.0221(9) Uani 1 1 d . . .
N3 N 1.3331(3) 0.8645(3) 1.3138(2) 0.0211(8) Uani 1 1 d . . .
N4 N 1.2695(3) 0.8791(3) 1.0671(2) 0.0194(8) Uani 1 1 d . . .
N5 N 1.1873(3) 0.8844(3) 0.8220(3) 0.0230(9) Uani 1 1 d . . .
N6 N 1.0943(3) 0.8872(3) 0.6938(2) 0.0217(9) Uani 1 1 d . . .
N7 N 0.8905(3) 0.6280(3) 0.7780(2) 0.0196(9) Uani 1 1 d . . .
N8 N 0.7934(3) 0.6243(3) 0.6491(2) 0.0217(9) Uani 1 1 d . . .
N9 N 0.7030(3) 0.6215(3) 0.4004(2) 0.0207(8) Uani 1 1 d . . .
N10 N 0.6337(3) 0.6320(3) 0.1512(2) 0.0194(8) Uani 1 1 d . . .
N11 N 0.5486(3) 0.6207(3) -0.0990(2) 0.0203(9) Uani 1 1 d . . .
N12 N 0.4591(3) 0.6227(3) -0.2274(2) 0.0190(9) Uani 1 1 d . . .
N13 N 0.6058(3) 0.9683(3) 0.2268(3) 0.0235(9) Uani 1 1 d . . .
N14 N 0.3749(3) 0.5232(3) 0.2635(2) 0.0212(9) Uani 1 1 d . . .
N15 N -0.0935(4) 0.6475(4) 0.2793(3) 0.0419(12) Uani 1 1 d . . .
N16 N 1.0641(4) 0.8471(4) 0.1840(3) 0.0456(13) Uani 1 1 d . . .
O1 O 1.5728(3) 0.8299(2) 1.5805(2) 0.0254(7) Uani 1 1 d . . .
O2 O 1.0015(3) 0.8703(3) 0.7845(2) 0.0269(8) Uani 1 1 d . . .
O3 O 0.9801(3) 0.6448(3) 0.6846(2) 0.0257(8) Uani 1 1 d . . .
O4 O 0.4074(3) 0.6809(2) -0.11237(19) 0.0247(7) Uani 1 1 d . . .
O5 O 0.6603(3) 1.0628(3) 0.2731(2) 0.0366(9) Uani 1 1 d . . .
O6 O 0.6131(3) 0.9323(3) 0.1566(3) 0.0576(12) Uani 1 1 d . . .
O7 O 0.5456(3) 0.9140(3) 0.2520(3) 0.0440(10) Uani 1 1 d . . .
O8 O 0.4173(3) 0.5548(3) 0.2156(2) 0.0326(8) Uani 1 1 d . . .
O9 O 0.3522(3) 0.5773(3) 0.3179(2) 0.0415(10) Uani 1 1 d . . .
O10 O 0.3547(3) 0.4315(2) 0.2535(2) 0.0289(8) Uani 1 1 d . . .

loop_
_atom_site_aniso_label
_atom_site_aniso_U_11
_atom_site_aniso_U_22
_atom_site_aniso_U_33
_atom_site_aniso_U_23
_atom_site_aniso_U_13
_atom_site_aniso_U_12
Ag1 0.02299(19) 0.0238(2) 0.0206(2) 0.01161(16) 0.00746(15) 0.00884(15)
Ag2 0.02355(19) 0.0242(2) 0.01922(19) 0.01033(16) 0.00609(15) 0.00808(16)
C1 0.016(2) 0.021(2) 0.023(2) 0.011(2) 0.0026(19) 0.0082(19)
C2 0.020(2) 0.018(2) 0.021(2) 0.009(2) 0.010(2) 0.0072(19)
C3 0.016(2) 0.017(2) 0.022(2) 0.0069(19) 0.0079(19) 0.0072(19)
C4 0.016(2) 0.017(2) 0.021(2) 0.0049(19) 0.0067(19) 0.0063(19)
C5 0.024(2) 0.033(3) 0.020(3) 0.009(2) 0.010(2) 0.014(2)
C6 0.020(2) 0.040(3) 0.028(3) 0.014(2) 0.014(2) 0.019(2)
C7 0.015(2) 0.018(2) 0.027(3) 0.010(2) 0.008(2) 0.0064(19)
C8 0.013(2) 0.019(2) 0.022(2) 0.008(2) 0.0056(19) 0.0062(18)
C9 0.027(3) 0.023(3) 0.026(3) 0.008(2) 0.011(2) 0.015(2)
C10 0.026(2) 0.019(2) 0.030(3) 0.009(2) 0.009(2) 0.014(2)
C11 0.022(2) 0.028(3) 0.023(3) 0.012(2) 0.010(2) 0.012(2)
C12 0.020(2) 0.021(3) 0.022(2) 0.009(2) 0.006(2) 0.012(2)
C13 0.023(2) 0.022(3) 0.029(3) 0.014(2) 0.014(2) 0.010(2)
C14 0.018(2) 0.016(2) 0.028(3) 0.008(2) 0.010(2) 0.0069(19)
C15 0.019(2) 0.017(2) 0.019(2) 0.0045(19) 0.0063(19) 0.0061(19)
C16 0.022(2) 0.024(3) 0.024(3) 0.011(2) 0.013(2) 0.011(2)
C17 0.016(2) 0.019(2) 0.028(3) 0.010(2) 0.007(2) 0.0038(19)
C18 0.019(2) 0.019(2) 0.020(2) 0.006(2) 0.007(2) 0.0065(19)
C19 0.017(2) 0.016(2) 0.021(2) 0.0034(19) 0.0054(19) 0.0066(19)
C20 0.016(2) 0.026(3) 0.026(3) 0.010(2) 0.012(2) 0.006(2)
C21 0.014(2) 0.023(3) 0.021(2) 0.006(2) 0.0061(19) 0.0070(19)
C22 0.023(2) 0.016(2) 0.018(2) 0.0036(19) 0.0065(19) 0.0092(19)
C23 0.019(2) 0.022(3) 0.020(2) 0.007(2) 0.009(2) 0.008(2)
C24 0.019(2) 0.020(2) 0.017(2) 0.0061(19) 0.0077(19) 0.0089(19)
C25 0.017(2) 0.021(2) 0.016(2) 0.0094(19) 0.0037(18) 0.0103(19)
C26 0.021(2) 0.023(3) 0.020(2) 0.008(2) 0.009(2) 0.011(2)
C27 0.018(2) 0.022(3) 0.030(3) 0.012(2) 0.013(2) 0.008(2)
C28 0.013(2) 0.014(2) 0.021(2) 0.0089(19) 0.0023(19) 0.0023(18)
C29 0.023(2) 0.020(2) 0.022(2) 0.010(2) 0.012(2) 0.010(2)
C30 0.014(2) 0.022(2) 0.027(3) 0.010(2) 0.009(2) 0.0075(19)
C31 0.019(2) 0.022(3) 0.023(3) 0.008(2) 0.007(2) 0.010(2)
C32 0.017(2) 0.013(2) 0.020(2) 0.0056(19) 0.0066(19) 0.0028(18)
C33 0.021(2) 0.023(3) 0.023(3) 0.011(2) 0.009(2) 0.008(2)
C34 0.022(2) 0.024(3) 0.026(3) 0.013(2) 0.008(2) 0.011(2)
C35 0.017(2) 0.023(3) 0.018(2) 0.008(2) 0.005(2) 0.005(2)
C36 0.014(2) 0.021(2) 0.020(2) 0.010(2) 0.0061(19) 0.0041(19)
C37 0.021(2) 0.021(3) 0.020(2) 0.003(2) 0.007(2) 0.009(2)
C38 0.018(2) 0.018(2) 0.022(2) 0.007(2) 0.0053(19) 0.0085(19)
C39 0.011(2) 0.016(2) 0.023(3) 0.0061(19) 0.0068(19) 0.0041(18)
C40 0.019(2) 0.020(2) 0.021(2) 0.009(2) 0.0078(19) 0.0078(19)
C41 0.022(2) 0.022(3) 0.024(3) 0.010(2) 0.009(2) 0.012(2)
C42 0.015(2) 0.015(2) 0.021(2) 0.0062(19) 0.0063(19) 0.0054(18)
C43 0.013(2) 0.019(2) 0.023(2) 0.009(2) 0.0061(19) 0.0064(18)
C44 0.021(2) 0.036(3) 0.021(3) 0.013(2) 0.007(2) 0.014(2)
C45 0.019(2) 0.037(3) 0.027(3) 0.013(2) 0.007(2) 0.019(2)
C46 0.024(2) 0.020(2) 0.019(2) 0.007(2) 0.005(2) 0.008(2)
C47 0.014(2) 0.024(3) 0.022(2) 0.012(2) 0.0079(19) 0.0062(19)
C48 0.016(2) 0.019(2) 0.028(3) 0.011(2) 0.009(2) 0.0093(19)
C49 0.035(3) 0.032(3) 0.019(3) 0.013(2) 0.006(2) 0.014(2)
C50 0.030(3) 0.033(3) 0.035(3) 0.012(2) 0.017(2) 0.011(2)
C51 0.036(3) 0.042(3) 0.024(3) 0.020(2) 0.014(2) 0.018(3)
C52 0.032(3) 0.035(3) 0.037(3) 0.015(3) 0.015(2) 0.015(2)
I1 0.02403(17) 0.0386(2) 0.03037(19) 0.01986(16) 0.00935(14) 0.01828(15)
I2 0.02075(15) 0.02373(17) 0.01949(16) 0.00704(13) 0.00585(13) 0.01136(13)
I3 0.01854(15) 0.02208(17) 0.02329(17) 0.00970(13) 0.00701(13) 0.01128(13)
I4 0.02605(17) 0.0425(2) 0.02865(19) 0.01909(16) 0.00799(14) 0.02030(16)
N1 0.020(2) 0.026(2) 0.023(2) 0.0118(18) 0.0111(17) 0.0153(18)
N2 0.027(2) 0.025(2) 0.019(2) 0.0082(18) 0.0122(18) 0.0139(18)
N3 0.0161(19) 0.018(2) 0.023(2) 0.0064(17) 0.0058(16) 0.0031(16)
N4 0.023(2) 0.014(2) 0.022(2) 0.0089(16) 0.0086(17) 0.0074(16)
N5 0.016(2) 0.033(2) 0.026(2) 0.0174(19) 0.0107(17) 0.0105(18)
N6 0.0154(19) 0.032(2) 0.023(2) 0.0161(18) 0.0086(17) 0.0099(18)
N7 0.0138(19) 0.028(2) 0.021(2) 0.0132(17) 0.0083(17) 0.0078(17)
N8 0.016(2) 0.032(2) 0.023(2) 0.0148(18) 0.0117(17) 0.0099(18)
N9 0.0181(19) 0.016(2) 0.022(2) 0.0073(16) 0.0035(17) 0.0034(16)
N10 0.0189(19) 0.023(2) 0.018(2) 0.0101(17) 0.0071(16) 0.0090(17)
N11 0.0172(19) 0.026(2) 0.020(2) 0.0089(18) 0.0078(17) 0.0130(17)
N12 0.017(2) 0.027(2) 0.019(2) 0.0106(17) 0.0099(17) 0.0139(17)
N13 0.0127(19) 0.024(2) 0.034(2) 0.0140(19) 0.0073(18) 0.0063(17)
N14 0.0152(19) 0.025(2) 0.021(2) 0.0052(17) 0.0080(17) 0.0088(17)
N15 0.037(3) 0.067(4) 0.038(3) 0.032(3) 0.019(2) 0.028(3)
N16 0.047(3) 0.070(4) 0.044(3) 0.039(3) 0.024(3) 0.034(3)
O1 0.0218(17) 0.034(2) 0.0255(18) 0.0121(15) 0.0118(15) 0.0166(15)
O2 0.0192(17) 0.040(2) 0.0252(18) 0.0154(16) 0.0110(15) 0.0127(16)
O3 0.0183(17) 0.040(2) 0.0276(19) 0.0202(16) 0.0120(15) 0.0138(15)
O4 0.0235(17) 0.036(2) 0.0250(18) 0.0159(15) 0.0143(15) 0.0177(15)
O5 0.0203(17) 0.025(2) 0.052(2) -0.0010(17) 0.0189(17) 0.0047(15)
O6 0.050(3) 0.053(3) 0.042(3) -0.003(2) 0.027(2) 0.000(2)
O7 0.0245(19) 0.058(3) 0.080(3) 0.054(2) 0.029(2) 0.0212(19)
O8 0.0273(19) 0.046(2) 0.038(2) 0.0280(18) 0.0165(17) 0.0179(17)
O9 0.049(2) 0.027(2) 0.049(2) 0.0053(18) 0.032(2) 0.0151(18)
O10 0.0223(17) 0.0214(19) 0.047(2) 0.0126(16) 0.0186(16) 0.0108(15)

loop_
_atom_type_symbol
_atom_type_description
_atom_type_scat_dispersion_real
_atom_type_scat_dispersion_imag
_atom_type_scat_source
C C 0.0033 0.0016 'International Tables Vol C Tables 4.2.6.8 and 6.1.1.4'
H H 0.0000 0.0000 'International Tables Vol C Tables 4.2.6.8 and 6.1.1.4'
N N 0.0061 0.0033 'International Tables Vol C Tables 4.2.6.8 and 6.1.1.4'
O O 0.0106 0.0060 'International Tables Vol C Tables 4.2.6.8 and 6.1.1.4'
Ag Ag -0.8971 1.1015 'International Tables Vol C Tables 4.2.6.8 and 6.1.1.4'
I I -0.4742 1.8119 'International Tables Vol C Tables 4.2.6.8 and 6.1.1.4'

loop_
_geom_angle_atom_site_label_1
_geom_angle_atom_site_label_2
_geom_angle_atom_site_label_3
_geom_angle
_geom_angle_site_symmetry_1
_geom_angle_site_symmetry_3
_geom_angle_publ_flag
N4 Ag1 N3 176.63(14) . . ?
N9 Ag2 N10 177.46(14) . . ?
N9 Ag2 I2 88.36(10) . . ?
N10 Ag2 I2 94.00(10) . . ?
C2 C1 C6 121.6(4) . . ?
C2 C1 I1 119.4(3) . . ?
C6 C1 I1 119.0(3) . . ?
C1 C2 C3 118.7(4) . . ?
C1 C2 H2A 120.7 . . ?
C3 C2 H2A 120.7 . . ?
C4 C3 C2 120.4(4) . . ?
C4 C3 H3 119.8 . . ?
C2 C3 H3 119.8 . . ?
C3 C4 C5 120.4(4) . . ?
C3 C4 N1 116.6(4) . . ?
C5 C4 N1 123.0(4) . . ?
C4 C5 C6 119.9(4) . . ?
C4 C5 H5A 120.1 . . ?
C6 C5 H5A 120.1 . . ?
C5 C6 C1 119.1(4) . . ?
C5 C6 H6A 120.4 . . ?
C1 C6 H6A 120.4 . . ?
O1 C7 N1 124.7(4) . . ?
O1 C7 N2 123.4(4) . . ?
N1 C7 N2 111.9(4) . . ?
N2 C8 C12 124.9(4) . . ?
N2 C8 C9 118.3(4) . . ?
C12 C8 C9 116.8(4) . . ?
C10 C9 C8 119.9(4) . . ?
C10 C9 H9 120.0 . . ?
C8 C9 H9 120.0 . . ?
N3 C10 C9 123.3(4) . . ?
N3 C10 H10 118.3 . . ?
C9 C10 H10 118.3 . . ?
N3 C11 C12 124.1(4) . . ?
N3 C11 H11A 118.0 . . ?
C12 C11 H11A 118.0 . . ?
C11 C12 C8 119.1(4) . . ?
C11 C12 H12A 120.4 . . ?
C8 C12 H12A 120.4 . . ?
N4 C13 C14 124.8(4) . . ?
N4 C13 H13 117.6 . . ?
C14 C13 H13 117.6 . . ?
C13 C14 C15 118.2(4) . . ?
C13 C14 H14 120.9 . . ?
C15 C14 H14 120.9 . . ?
N5 C15 C16 118.1(4) . . ?
N5 C15 C14 124.4(4) . . ?
C16 C15 C14 117.6(4) . . ?
C17 C16 C15 119.9(4) . . ?
C17 C16 H16 120.0 . . ?
C15 C16 H16 120.0 . . ?
N4 C17 C16 123.0(4) . . ?
N4 C17 H17 118.5 . . ?
C16 C17 H17 118.5 . . ?
O2 C18 N6 123.3(4) . . ?
O2 C18 N5 124.9(4) . . ?
N6 C18 N5 111.7(4) . . ?
C20 C19 C24 118.7(4) . . ?
C20 C19 N6 123.8(4) . . ?
C24 C19 N6 117.5(4) . . ?
C21 C20 C19 120.6(4) . . ?
C21 C20 H20 119.7 . . ?
C19 C20 H20 119.7 . . ?
C20 C21 C22 120.0(4) . . ?
C20 C21 H21 120.0 . . ?
C22 C21 H21 120.0 . . ?
C23 C22 C21 120.4(4) . . ?
C23 C22 I2 120.4(3) . . ?
C21 C22 I2 119.2(3) . . ?
C24 C23 C22 119.2(4) . . ?
C24 C23 H23 120.4 . . ?
C22 C23 H23 120.4 . . ?
C23 C24 C19 121.1(4) . . ?
C23 C24 H24 119.5 . . ?
C19 C24 H24 119.5 . . ?
C30 C25 C26 121.8(4) . . ?
C30 C25 I3 119.0(3) . . ?
C26 C25 I3 119.2(3) . . ?
C27 C26 C25 118.9(4) . . ?
C27 C26 H26 120.6 . . ?
C25 C26 H26 120.6 . . ?
C26 C27 C28 120.3(4) . . ?
C26 C27 H27 119.8 . . ?
C28 C27 H27 119.8 . . ?
C29 C28 C27 119.3(4) . . ?
C29 C28 N7 124.3(4) . . ?
C27 C28 N7 116.3(4) . . ?
C30 C29 C28 120.8(4) . . ?
C30 C29 H29 119.6 . . ?
C28 C29 H29 119.6 . . ?
C29 C30 C25 118.8(4) . . ?
C29 C30 H30 120.6 . . ?
C25 C30 H30 120.6 . . ?
O3 C31 N7 125.1(4) . . ?
O3 C31 N8 124.1(4) . . ?
N7 C31 N8 110.9(4) . . ?
C36 C32 N8 124.7(4) . . ?
C36 C32 C33 116.9(4) . . ?
N8 C32 C33 118.4(4) . . ?
C34 C33 C32 119.5(4) . . ?
C34 C33 H33 120.2 . . ?
C32 C33 H33 120.2 . . ?
N9 C34 C33 123.7(4) . . ?
N9 C34 H34 118.1 . . ?
C33 C34 H34 118.1 . . ?
N9 C35 C36 123.7(4) . . ?
N9 C35 H35 118.2 . . ?
C36 C35 H35 118.2 . . ?
C35 C36 C32 119.6(4) . . ?
C35 C36 H36 120.2 . . ?
C32 C36 H36 120.2 . . ?
N10 C37 C38 123.9(4) . . ?
N10 C37 H37 118.0 . . ?
C38 C37 H37 118.0 . . ?
C37 C38 C39 119.0(4) . . ?
C37 C38 H38 120.5 . . ?
C39 C38 H38 120.5 . . ?
N11 C39 C38 125.1(4) . . ?
N11 C39 C40 117.8(4) . . ?
C38 C39 C40 117.1(4) . . ?
C41 C40 C39 120.0(4) . . ?
C41 C40 H40 120.0 . . ?
C39 C40 H40 120.0 . . ?
N10 C41 C40 123.0(4) . . ?
N10 C41 H41 118.5 . . ?
C40 C41 H41 118.5 . . ?
O4 C42 N12 125.6(4) . . ?
O4 C42 N11 123.9(4) . . ?
N12 C42 N11 110.5(4) . . ?
C44 C43 C48 118.6(4) . . ?
C44 C43 N12 124.6(4) . . ?
C48 C43 N12 116.8(4) . . ?
C45 C44 C43 120.6(4) . . ?
C45 C44 H44 119.7 . . ?
C43 C44 H44 119.7 . . ?
C44 C45 C46 120.4(4) . . ?
C44 C45 H45 119.8 . . ?
C46 C45 H45 119.8 . . ?
C45 C46 C47 120.3(4) . . ?
C45 C46 I4 120.1(3) . . ?
C47 C46 I4 119.7(3) . . ?
C48 C47 C46 119.1(4) . . ?
C48 C47 H47 120.5 . . ?
C46 C47 H47 120.5 . . ?
C47 C48 C43 121.1(4) . . ?
C47 C48 H48 119.4 . . ?
C43 C48 H48 119.4 . . ?
N15 C49 C50 179.1(6) . . ?
C49 C50 H50A 109.5 . . ?
C49 C50 H50B 109.5 . . ?
H50A C50 H50B 109.5 . . ?
C49 C50 H50C 109.5 . . ?
H50A C50 H50C 109.5 . . ?
H50B C50 H50C 109.5 . . ?
N16 C51 C52 179.3(6) . . ?
C51 C52 H52A 109.5 . . ?
C51 C52 H52B 109.5 . . ?
H52A C52 H52B 109.5 . . ?
C51 C52 H52C 109.5 . . ?
H52A C52 H52C 109.5 . . ?
H52B C52 H52C 109.5 . . ?
C22 I2 Ag2 87.88(12) . . ?
C7 N1 C4 128.3(4) . . ?
C7 N1 H1 114(4) . . ?
C4 N1 H1 117(4) . . ?
C7 N2 C8 126.6(4) . . ?
C7 N2 H2 114(3) . . ?
C8 N2 H2 120(3) . . ?
C11 N3 C10 116.7(4) . . ?
C11 N3 Ag1 120.2(3) . . ?
C10 N3 Ag1 122.9(3) . . ?
C13 N4 C17 116.5(4) . . ?
C13 N4 Ag1 118.9(3) . . ?
C17 N4 Ag1 124.5(3) . . ?
C15 N5 C18 126.9(4) . . ?
C15 N5 H5 122(3) . . ?
C18 N5 H5 110(3) . . ?
C18 N6 C19 127.4(4) . . ?
C18 N6 H6 113(3) . . ?
C19 N6 H6 120(3) . . ?
C31 N7 C28 127.3(4) . . ?
C31 N7 H7 118(3) . . ?
C28 N7 H7 115(3) . . ?
C31 N8 C32 126.5(4) . . ?
C31 N8 H8 112(3) . . ?
C32 N8 H8 121(3) . . ?
C34 N9 C35 116.5(4) . . ?
C34 N9 Ag2 124.6(3) . . ?
C35 N9 Ag2 118.7(3) . . ?
C41 N10 C37 117.0(4) . . ?
C41 N10 Ag2 122.6(3) . . ?
C37 N10 Ag2 120.4(3) . . ?
C39 N11 C42 126.8(4) . . ?
C39 N11 H11 120(3) . . ?
C42 N11 H11 111(3) . . ?
C42 N12 C43 126.6(4) . . ?
C42 N12 H12 120(3) . . ?
C43 N12 H12 113(3) . . ?
O6 N13 O7 121.2(4) . . ?
O6 N13 O5 118.7(4) . . ?
O7 N13 O5 120.0(4) . . ?
O9 N14 O8 121.9(4) . . ?
O9 N14 O10 119.8(4) . . ?
O8 N14 O10 118.3(4) . . ?

loop_
_geom_bond_atom_site_label_1
_geom_bond_atom_site_label_2
_geom_bond_distance
_geom_bond_site_symmetry_2
_geom_bond_publ_flag
Ag1 N4 2.133(4) . ?
Ag1 N3 2.143(4) . ?
Ag2 N9 2.139(4) . ?
Ag2 N10 2.151(4) . ?
Ag2 I2 3.2567(5) . ?
C1 C2 1.381(6) . ?
C1 C6 1.390(6) . ?
C1 I1 2.105(4) . ?
C2 C3 1.394(6) . ?
C2 H2A 0.9500 . ?
C3 C4 1.384(6) . ?
C3 H3 0.9500 . ?
C4 C5 1.386(6) . ?
C4 N1 1.404(6) . ?
C5 C6 1.388(6) . ?
C5 H5A 0.9500 . ?
C6 H6A 0.9500 . ?
C7 O1 1.219(5) . ?
C7 N1 1.359(6) . ?
C7 N2 1.387(6) . ?
C8 N2 1.388(5) . ?
C8 C12 1.392(6) . ?
C8 C9 1.406(6) . ?
C9 C10 1.363(6) . ?
C9 H9 0.9500 . ?
C10 N3 1.347(5) . ?
C10 H10 0.9500 . ?
C11 N3 1.339(6) . ?
C11 C12 1.377(6) . ?
C11 H11A 0.9500 . ?
C12 H12A 0.9500 . ?
C13 N4 1.341(6) . ?
C13 C14 1.380(6) . ?
C13 H13 0.9500 . ?
C14 C15 1.396(6) . ?
C14 H14 0.9500 . ?
C15 N5 1.378(6) . ?
C15 C16 1.395(6) . ?
C16 C17 1.379(6) . ?
C16 H16 0.9500 . ?
C17 N4 1.342(5) . ?
C17 H17 0.9500 . ?
C18 O2 1.215(5) . ?
C18 N6 1.375(6) . ?
C18 N5 1.386(6) . ?
C19 C20 1.392(6) . ?
C19 C24 1.401(6) . ?
C19 N6 1.402(5) . ?
C20 C21 1.383(6) . ?
C20 H20 0.9500 . ?
C21 C22 1.390(6) . ?
C21 H21 0.9500 . ?
C22 C23 1.389(6) . ?
C22 I2 2.100(4) . ?
C23 C24 1.386(6) . ?
C23 H23 0.9500 . ?
C24 H24 0.9500 . ?
C25 C30 1.383(6) . ?
C25 C26 1.388(6) . ?
C25 I3 2.119(4) . ?
C26 C27 1.380(6) . ?
C26 H26 0.9500 . ?
C27 C28 1.403(6) . ?
C27 H27 0.9500 . ?
C28 C29 1.389(6) . ?
C28 N7 1.406(5) . ?
C29 C30 1.381(6) . ?
C29 H29 0.9500 . ?
C30 H30 0.9500 . ?
C31 O3 1.212(5) . ?
C31 N7 1.370(6) . ?
C31 N8 1.383(5) . ?
C32 C36 1.387(6) . ?
C32 N8 1.389(5) . ?
C32 C33 1.408(6) . ?
C33 C34 1.369(6) . ?
C33 H33 0.9500 . ?
C34 N9 1.340(5) . ?
C34 H34 0.9500 . ?
C35 N9 1.348(5) . ?
C35 C36 1.375(6) . ?
C35 H35 0.9500 . ?
C36 H36 0.9500 . ?
C37 N10 1.348(6) . ?
C37 C38 1.369(6) . ?
C37 H37 0.9500 . ?
C38 C39 1.394(6) . ?
C38 H38 0.9500 . ?
C39 N11 1.378(5) . ?
C39 C40 1.395(6) . ?
C40 C41 1.374(6) . ?
C40 H40 0.9500 . ?
C41 N10 1.332(5) . ?
C41 H41 0.9500 . ?
C42 O4 1.214(5) . ?
C42 N12 1.374(5) . ?
C42 N11 1.389(5) . ?
C43 C44 1.394(6) . ?
C43 C48 1.398(6) . ?
C43 N12 1.410(5) . ?
C44 C45 1.376(6) . ?
C44 H44 0.9500 . ?
C45 C46 1.380(6) . ?
C45 H45 0.9500 . ?
C46 C47 1.397(6) . ?
C46 I4 2.088(4) . ?
C47 C48 1.382(6) . ?
C47 H47 0.9500 . ?
C48 H48 0.9500 . ?
C49 N15 1.140(6) . ?
C49 C50 1.453(7) . ?
C50 H50A 0.9800 . ?
C50 H50B 0.9800 . ?
C50 H50C 0.9800 . ?
C51 N16 1.133(6) . ?
C51 C52 1.450(7) . ?
C52 H52A 0.9800 . ?
C52 H52B 0.9800 . ?
C52 H52C 0.9800 . ?
N1 H1 0.69(5) . ?
N2 H2 0.82(5) . ?
N5 H5 0.82(5) . ?
N6 H6 0.82(5) . ?
N7 H7 0.81(5) . ?
N8 H8 0.84(5) . ?
N11 H11 0.91(5) . ?
N12 H12 0.81(5) . ?
N13 O6 1.226(5) . ?
N13 O7 1.235(5) . ?
N13 O5 1.262(5) . ?
N14 O9 1.219(4) . ?
N14 O8 1.258(5) . ?
N14 O10 1.272(5) . ?
